data_7708925
loop_
_publ_author_name
'Kajiwara, Yuu'
'Miyata, Seiya'
'Nakai, Hidetaka'

_publ_section_title
;
 Unusual motion of the <i>n</i>-methoxypropyl moiety observed in the
 photochromic crystals of an organorhodium dithionite complex with
 <i>n</i>-methoxypropyltetramethylcyclopentadienyl ligands.
;
_journal_issue 1
_journal_name_full 'Dalton transactions (Cambridge, England : 2003)'
_journal_page_first 48
_journal_page_last 52
_journal_paper_doi 10.1039/d1dt03347f
_journal_volume 51
_journal_year 2021
_chemical_absolute_configuration 'CHOOSE rm ad rmad syn or unk'
_chemical_formula_moiety 'C28 H46 O6 Rh2 S2'
_chemical_formula_sum 'C28 H46 O6 Rh2 S2'
_chemical_formula_weight 748.60
_space_group_crystal_system monoclinic
_space_group_IT_number 9
_space_group_name_Hall 'C -2yc'
_space_group_name_H-M_alt 'C 1 c 1'
_atom_sites_solution_hydrogens geom
_atom_sites_solution_primary direct
_atom_sites_solution_secondary difmap
_audit_update_record
;
2021-10-02 deposited with the CCDC.	2021-11-25 downloaded from the CCDC.
;
_cell_angle_alpha 90.0000
_cell_angle_beta 93.806(3)
_cell_angle_gamma 90.0000
_cell_formula_units_Z 4
_cell_length_a 15.0178(5)
_cell_length_b 19.5152(7)
_cell_length_c 10.5665(3)
_cell_measurement_reflns_used 8211
_cell_measurement_temperature 296
_cell_measurement_theta_max 31.43
_cell_measurement_theta_min 2.74
_cell_volume 3089.95(18)
_computing_cell_refinement 'CrysAlisPro 1.171.39.20a (Rigaku OD, 2015)'
_computing_data_collection 'CrysAlisPro 1.171.39.20a (Rigaku OD, 2015)'
_computing_data_reduction 'CrysAlisPro 1.171.39.20a (Rigaku OD, 2015)'
_computing_molecular_graphics 'CrystalStructure 4.2.2'
_computing_publication_material 'CrystalStructure 4.2.2 (Rigaku, 2016)'
_computing_structure_refinement 'SHELXL Version 2014/7 (Sheldrick, 2008)'
_computing_structure_solution 'SHELXT Version 2014/5 (Sheldrick, 2014)'
_diffrn_ambient_temperature 296
_diffrn_detector_area_resol_mean 5.811
_diffrn_measured_fraction_theta_full 0.998
_diffrn_measured_fraction_theta_max 0.898
_diffrn_measurement_device_type 'Rigaku XtaLAB P200'
_diffrn_measurement_method \w
_diffrn_radiation_type 'Mo K\a'
_diffrn_radiation_wavelength 0.71075
_diffrn_reflns_av_R_equivalents 0.0297
_diffrn_reflns_Laue_measured_fraction_full 0.998
_diffrn_reflns_Laue_measured_fraction_max 0.898
_diffrn_reflns_limit_h_max 21
_diffrn_reflns_limit_h_min -20
_diffrn_reflns_limit_k_max 26
_diffrn_reflns_limit_k_min -28
_diffrn_reflns_limit_l_max 14
_diffrn_reflns_limit_l_min -14
_diffrn_reflns_number 16536
_diffrn_reflns_point_group_measured_fraction_full 0.922
_diffrn_reflns_point_group_measured_fraction_max 0.791
_diffrn_reflns_theta_full 25.242
_diffrn_reflns_theta_max 31.283
_diffrn_reflns_theta_min 2.719
_diffrn_standards_number 0
_exptl_absorpt_coefficient_mu 1.239
_exptl_absorpt_correction_T_max 0.883
_exptl_absorpt_correction_T_min 0.843
_exptl_absorpt_correction_type multi-scan
_exptl_absorpt_process_details
;
CrysAlisPro 1.171.39.20a (Rigaku Oxford Diffraction, 2015)
Empirical absorption correction using spherical harmonics,
 implemented in SCALE3 ABSPACK scaling algorithm.
;
_exptl_crystal_colour red-orange
_exptl_crystal_density_diffrn 1.609
_exptl_crystal_density_method 'not measured'
_exptl_crystal_description block
_exptl_crystal_F_000 1536.00
_exptl_crystal_size_max 0.200
_exptl_crystal_size_mid 0.150
_exptl_crystal_size_min 0.100
_refine_diff_density_max 0.58
_refine_diff_density_min -0.68
_refine_ls_abs_structure_details
;
 Flack x determined using 3058 quotients [(I+)-(I-)]/[(I+)+(I-)]
 (Parsons, Flack and Wagner, Acta Cryst. B69 (2013) 249-259).
;
_refine_ls_abs_structure_Flack -0.01(2)
_refine_ls_extinction_method none
_refine_ls_goodness_of_fit_ref 1.043
_refine_ls_hydrogen_treatment constr
_refine_ls_number_parameters 353
_refine_ls_number_reflns 7972
_refine_ls_number_restraints 2
_refine_ls_R_factor_all 0.0320
_refine_ls_R_factor_gt 0.0280
_refine_ls_shift/su_max 0.000
_refine_ls_structure_factor_coef Fsqd
_refine_ls_weighting_details 'w = 1/[\s^2^(Fo^2^)+(0.0390P)^2^+1.3574P] where P=(Fo^2^+2Fc^2^)/3'
_refine_ls_weighting_scheme calc
_refine_ls_wR_factor_gt 0.0716
_refine_ls_wR_factor_ref 0.0737
_reflns_Friedel_coverage 0.759
_reflns_Friedel_fraction_full 0.846
_reflns_Friedel_fraction_max 0.683
_reflns_number_gt 7446
_reflns_number_total 7972
_reflns_threshold_expression F^2^>2.0\s(F^2^)
_cod_data_source_file d1dt03347f2.cif
_cod_data_source_block sample1
_cod_depositor_comments 'Adding full bibliography for 7708925--7708931.cif.'
_cod_database_code 7708925

loop_
_space_group_symop_id
_space_group_symop_operation_xyz
1 +X,+Y,+Z
2 +X,-Y,1/2+Z
3 1/2+X,1/2+Y,+Z
4 1/2+X,1/2-Y,1/2+Z

loop_
_atom_site_label
_atom_site_type_symbol
_atom_site_fract_x
_atom_site_fract_y
_atom_site_fract_z
_atom_site_U_iso_or_equiv
_atom_site_adp_type
_atom_site_occupancy
_atom_site_site_symmetry_order
_atom_site_calc_flag
_atom_site_refinement_flags_posn
_atom_site_refinement_flags_adp
_atom_site_refinement_flags_occupancy
_atom_site_disorder_assembly
_atom_site_disorder_group
Rh1 Rh 0.43879(2) 0.14365(2) 0.55990(3) 0.02871(7) Uani 1 1 d . . . . .
Rh2 Rh 0.51408(2) 0.23214(2) 0.41231(2) 0.03032(8) Uani 1 1 d . . . . .
S1 S 0.31366(7) 0.15531(6) 0.42545(11) 0.0386(2) Uani 1 1 d . . . . .
S2 S 0.38090(8) 0.23335(7) 0.29396(11) 0.0400(3) Uani 1 1 d . . . . .
O1 O 0.2908(3) 0.0950(2) 0.3499(5) 0.0601(11) Uani 1 1 d . . . . .
O2 O 0.2383(3) 0.1887(3) 0.4791(5) 0.0627(11) Uani 1 1 d . . . . .
O3 O 0.3844(3) 0.2016(3) 0.1691(4) 0.0585(11) Uani 1 1 d . . . . .
O4 O 0.3319(3) 0.2976(3) 0.2957(5) 0.0620(11) Uani 1 1 d . . . . .
O7 O 0.7531(5) -0.0354(5) 0.6059(9) 0.125(3) Uani 1 1 d . . . . .
O8 O 0.4962(4) 0.5474(3) 0.3300(6) 0.0861(17) Uani 1 1 d . . . . .
C1 C 0.5314(3) 0.0790(3) 0.6872(4) 0.0393(9) Uani 1 1 d . . . . .
C2 C 0.4611(4) 0.0373(3) 0.6331(5) 0.0451(11) Uani 1 1 d . . . . .
C3 C 0.3798(4) 0.0618(4) 0.6732(6) 0.0601(17) Uani 1 1 d . . . . .
C4 C 0.3985(5) 0.1190(4) 0.7543(6) 0.0647(19) Uani 1 1 d . . . . .
C5 C 0.4917(5) 0.1295(3) 0.7638(5) 0.0531(14) Uani 1 1 d . . . . .
C6 C 0.6287(4) 0.0694(4) 0.6749(8) 0.073(2) Uani 1 1 d . . . . .
H6A H 0.6590 0.1126 0.6926 0.087 Uiso 1 1 calc R U . . .
H6B H 0.6384 0.0568 0.5881 0.087 Uiso 1 1 calc R U . . .
C7 C 0.4740(8) -0.0252(4) 0.5534(8) 0.094(3) Uani 1 1 d . . . . .
H7A H 0.4300 -0.0258 0.4833 0.113 Uiso 1 1 calc R U . . .
H7B H 0.4679 -0.0656 0.6041 0.113 Uiso 1 1 calc R U . . .
H7C H 0.5326 -0.0242 0.5220 0.113 Uiso 1 1 calc R U . . .
C8 C 0.2917(6) 0.0283(7) 0.6407(11) 0.126(6) Uani 1 1 d . . . . .
H8A H 0.2749 0.0016 0.7116 0.151 Uiso 1 1 calc R U . . .
H8B H 0.2964 -0.0010 0.5685 0.151 Uiso 1 1 calc R U . . .
H8C H 0.2474 0.0628 0.6212 0.151 Uiso 1 1 calc R U . . .
C9 C 0.3302(10) 0.1564(7) 0.8250(10) 0.145(7) Uani 1 1 d . . . . .
H9A H 0.3481 0.2033 0.8367 0.174 Uiso 1 1 calc R U . . .
H9B H 0.3251 0.1352 0.9062 0.174 Uiso 1 1 calc R U . . .
H9C H 0.2735 0.1546 0.7773 0.174 Uiso 1 1 calc R U . . .
C10 C 0.5402(10) 0.1794(4) 0.8479(8) 0.112(4) Uani 1 1 d . . . . .
H10A H 0.5484 0.1607 0.9319 0.134 Uiso 1 1 calc R U . . .
H10B H 0.5064 0.2211 0.8502 0.134 Uiso 1 1 calc R U . . .
H10C H 0.5974 0.1889 0.8161 0.134 Uiso 1 1 calc R U . . .
C11 C 0.6697(4) 0.0148(5) 0.7637(8) 0.076(2) Uani 1 1 d . . . . .
H11A H 0.6741 0.0320 0.8500 0.091 Uiso 1 1 calc R U . . .
H11B H 0.6319 -0.0255 0.7608 0.091 Uiso 1 1 calc R U . . .
C12 C 0.7621(5) -0.0041(7) 0.7241(11) 0.106(4) Uani 1 1 d . . . . .
H12A H 0.7985 0.0368 0.7199 0.127 Uiso 1 1 calc R U . . .
H12B H 0.7909 -0.0351 0.7858 0.127 Uiso 1 1 calc R U . . .
C13 C 0.8314(9) -0.0525(13) 0.5529(14) 0.199(11) Uani 1 1 d . . . . .
H13A H 0.8674 -0.0801 0.6116 0.239 Uiso 1 1 calc R U . . .
H13B H 0.8633 -0.0115 0.5342 0.239 Uiso 1 1 calc R U . . .
H13C H 0.8182 -0.0779 0.4761 0.239 Uiso 1 1 calc R U . . .
C14 C 0.5780(3) 0.3344(3) 0.3997(5) 0.0432(10) Uani 1 1 d . . . . .
C15 C 0.5804(3) 0.3003(3) 0.2788(5) 0.0431(11) Uani 1 1 d . . . . .
C16 C 0.6344(3) 0.2401(3) 0.2958(5) 0.0411(10) Uani 1 1 d . . . . .
C17 C 0.6667(3) 0.2381(3) 0.4262(5) 0.0410(10) Uani 1 1 d . . . . .
C18 C 0.6326(3) 0.2957(3) 0.4904(5) 0.0403(10) Uani 1 1 d . . . . .
C19 C 0.5370(3) 0.4021(3) 0.4197(8) 0.0604(17) Uani 1 1 d . . . . .
H19A H 0.5214 0.4058 0.5071 0.072 Uiso 1 1 calc R U . . .
H19B H 0.4826 0.4063 0.3654 0.072 Uiso 1 1 calc R U . . .
C20 C 0.5409(5) 0.3245(4) 0.1528(6) 0.0634(17) Uani 1 1 d . . . . .
H20A H 0.5050 0.2887 0.1134 0.076 Uiso 1 1 calc R U . . .
H20B H 0.5879 0.3363 0.0995 0.076 Uiso 1 1 calc R U . . .
H20C H 0.5044 0.3641 0.1647 0.076 Uiso 1 1 calc R U . . .
C21 C 0.6601(5) 0.1928(4) 0.1923(7) 0.0664(17) Uani 1 1 d . . . . .
H21A H 0.7077 0.2129 0.1487 0.080 Uiso 1 1 calc R U . . .
H21B H 0.6095 0.1855 0.1334 0.080 Uiso 1 1 calc R U . . .
H21C H 0.6794 0.1497 0.2284 0.080 Uiso 1 1 calc R U . . .
C22 C 0.7344(4) 0.1879(4) 0.4806(8) 0.0590(15) Uani 1 1 d . . . . .
H22A H 0.7154 0.1422 0.4592 0.071 Uiso 1 1 calc R U . . .
H22B H 0.7403 0.1927 0.5712 0.071 Uiso 1 1 calc R U . . .
H22C H 0.7909 0.1967 0.4464 0.071 Uiso 1 1 calc R U . . .
C23 C 0.6564(4) 0.3153(4) 0.6244(6) 0.0644(18) Uani 1 1 d . . . . .
H23A H 0.7122 0.3394 0.6295 0.077 Uiso 1 1 calc R U . . .
H23B H 0.6617 0.2747 0.6758 0.077 Uiso 1 1 calc R U . . .
H23C H 0.6106 0.3442 0.6544 0.077 Uiso 1 1 calc R U . . .
C24 C 0.6013(4) 0.4607(4) 0.3902(11) 0.082(3) Uani 1 1 d . . . . .
H24A H 0.6576 0.4535 0.4389 0.098 Uiso 1 1 calc R U . . .
H24B H 0.6130 0.4585 0.3011 0.098 Uiso 1 1 calc R U . . .
C25 C 0.5674(5) 0.5311(4) 0.4188(10) 0.079(2) Uani 1 1 d . . . . .
H25A H 0.5471 0.5323 0.5040 0.095 Uiso 1 1 calc R U . . .
H25B H 0.6150 0.5644 0.4137 0.095 Uiso 1 1 calc R U . . .
C26 C 0.4656(8) 0.6119(4) 0.3533(10) 0.093(3) Uani 1 1 d . . . . .
H26A H 0.5152 0.6430 0.3630 0.112 Uiso 1 1 calc R U . . .
H26B H 0.4344 0.6116 0.4297 0.112 Uiso 1 1 calc R U . . .
H26C H 0.4258 0.6265 0.2836 0.112 Uiso 1 1 calc R U . . .
C27 C 0.5031(3) 0.1276(3) 0.3969(4) 0.0340(9) Uani 1 1 d . . . . .
H27A H 0.5589 0.1026 0.4079 0.041 Uiso 1 1 calc R U . . .
H27B H 0.4656 0.1113 0.3248 0.041 Uiso 1 1 calc R U . . .
C28 C 0.4378(4) 0.2486(2) 0.5629(6) 0.0370(8) Uani 1 1 d . . . . .
H28A H 0.3801 0.2696 0.5421 0.044 Uiso 1 1 calc R U . . .
H28B H 0.4688 0.2694 0.6367 0.044 Uiso 1 1 calc R U . . .

loop_
_atom_site_aniso_label
_atom_site_aniso_U_11
_atom_site_aniso_U_22
_atom_site_aniso_U_33
_atom_site_aniso_U_23
_atom_site_aniso_U_13
_atom_site_aniso_U_12
Rh1 0.02595(13) 0.03397(15) 0.02606(13) -0.00075(12) 0.00069(9) 0.00321(12)
Rh2 0.02450(13) 0.03849(17) 0.02724(13) 0.00058(12) -0.00376(10) -0.00260(12)
S1 0.0261(5) 0.0497(6) 0.0393(5) 0.0015(5) -0.0042(4) -0.0028(4)
S2 0.0301(5) 0.0526(7) 0.0354(5) 0.0073(4) -0.0114(4) -0.0038(4)
O1 0.054(2) 0.063(3) 0.062(3) -0.001(2) -0.0126(19) -0.019(2)
O2 0.0297(18) 0.083(3) 0.075(3) 0.007(2) 0.0032(17) 0.0076(18)
O3 0.053(2) 0.085(3) 0.0347(18) 0.0007(19) -0.0121(16) -0.014(2)
O4 0.052(2) 0.061(3) 0.070(3) 0.014(2) -0.016(2) 0.0101(19)
O7 0.087(5) 0.169(8) 0.123(6) 0.043(6) 0.040(4) 0.060(5)
O8 0.082(4) 0.064(3) 0.109(5) -0.013(3) -0.016(3) 0.001(3)
C1 0.035(2) 0.043(2) 0.039(2) 0.0099(18) -0.0003(17) 0.0086(18)
C2 0.064(3) 0.035(2) 0.036(2) 0.0062(18) 0.004(2) -0.004(2)
C3 0.043(3) 0.082(4) 0.054(3) 0.036(3) -0.002(2) -0.005(3)
C4 0.068(4) 0.089(5) 0.040(3) 0.025(3) 0.022(3) 0.042(4)
C5 0.089(4) 0.041(3) 0.027(2) 0.0047(18) -0.014(2) 0.007(3)
C6 0.037(3) 0.098(5) 0.084(5) 0.049(4) 0.013(3) 0.021(3)
C7 0.175(11) 0.042(3) 0.065(4) -0.009(3) 0.010(6) -0.011(4)
C8 0.063(5) 0.171(11) 0.140(9) 0.105(9) -0.027(5) -0.052(6)
C9 0.183(12) 0.175(11) 0.088(7) 0.061(7) 0.089(8) 0.134(11)
C10 0.212(13) 0.056(4) 0.058(4) -0.002(3) -0.060(6) -0.014(6)
C11 0.045(3) 0.101(6) 0.083(5) 0.047(4) 0.010(3) 0.026(3)
C12 0.050(4) 0.149(10) 0.120(8) 0.065(7) 0.017(4) 0.045(5)
C13 0.093(8) 0.39(3) 0.121(10) 0.091(15) 0.043(8) 0.109(14)
C14 0.029(2) 0.042(2) 0.058(3) -0.006(2) 0.0001(19) -0.0065(17)
C15 0.035(2) 0.053(3) 0.040(2) 0.007(2) -0.0040(18) -0.009(2)
C16 0.038(2) 0.047(3) 0.039(2) 0.0032(19) 0.0060(19) -0.0080(19)
C17 0.0255(19) 0.052(3) 0.045(2) 0.003(2) -0.0003(17) -0.0048(17)
C18 0.0243(18) 0.055(3) 0.041(2) -0.004(2) -0.0028(16) -0.0072(18)
C19 0.030(2) 0.046(3) 0.105(5) -0.011(3) 0.004(3) -0.0018(19)
C20 0.061(4) 0.073(4) 0.054(3) 0.027(3) -0.005(3) -0.017(3)
C21 0.074(4) 0.069(4) 0.059(4) -0.009(3) 0.030(3) -0.012(3)
C22 0.031(2) 0.068(4) 0.078(4) 0.026(3) 0.005(2) 0.001(2)
C23 0.033(2) 0.106(6) 0.053(3) -0.030(3) -0.007(2) -0.009(3)
C24 0.041(3) 0.055(4) 0.150(8) -0.021(4) 0.015(4) -0.007(3)
C25 0.062(4) 0.049(3) 0.125(7) -0.016(4) -0.004(4) -0.010(3)
C26 0.118(8) 0.065(5) 0.094(6) 0.000(4) -0.019(5) 0.003(5)
C27 0.034(2) 0.041(2) 0.027(2) -0.0030(17) 0.0033(16) 0.0014(18)
C28 0.036(2) 0.0369(18) 0.038(2) -0.004(2) 0.0013(16) 0.0000(19)

loop_
_atom_type_symbol
_atom_type_description
_atom_type_scat_dispersion_real
_atom_type_scat_dispersion_imag
_atom_type_scat_source
C C 0.0033 0.0016
;
International Tables for Crystallography
(Vol. C, Tables 4.2.6.8 and 6.1.1.4)
;
H H 0.0000 0.0000
;
International Tables for Crystallography
(Vol. C, Table 6.1.1.4)
;
Rh Rh -1.1178 0.9187
;
International Tables for Crystallography
(Vol. C, Tables 4.2.6.8 and 6.1.1.4)
;
S S 0.1246 0.1234
;
International Tables for Crystallography
(Vol. C, Tables 4.2.6.8 and 6.1.1.4)
;
O O 0.0106 0.0060
;
International Tables for Crystallography
(Vol. C, Tables 4.2.6.8 and 6.1.1.4)
;

loop_
_geom_angle_atom_site_label_1
_geom_angle_atom_site_label_2
_geom_angle_atom_site_label_3
_geom_angle
_geom_angle_site_symmetry_1
_geom_angle_site_symmetry_3
_geom_angle_publ_flag
C28 Rh1 C27 99.8(2) . . ?
C28 Rh1 C3 135.1(3) . . ?
C27 Rh1 C3 124.8(3) . . ?
C28 Rh1 C2 157.7(2) . . ?
C27 Rh1 C2 94.6(2) . . ?
C3 Rh1 C2 36.8(2) . . ?
C28 Rh1 C4 101.4(3) . . ?
C27 Rh1 C4 155.5(2) . . ?
C3 Rh1 C4 37.4(3) . . ?
C2 Rh1 C4 61.6(2) . . ?
C28 Rh1 C1 123.7(2) . . ?
C27 Rh1 C1 96.26(18) . . ?
C3 Rh1 C1 61.8(2) . . ?
C2 Rh1 C1 37.0(2) . . ?
C4 Rh1 C1 61.63(19) . . ?
C28 Rh1 C5 96.3(2) . . ?
C27 Rh1 C5 128.7(2) . . ?
C3 Rh1 C5 61.7(2) . . ?
C2 Rh1 C5 61.44(19) . . ?
C4 Rh1 C5 36.6(3) . . ?
C1 Rh1 C5 36.9(2) . . ?
C28 Rh1 S1 84.48(17) . . ?
C27 Rh1 S1 84.68(13) . . ?
C3 Rh1 S1 93.76(15) . . ?
C2 Rh1 S1 113.91(15) . . ?
C4 Rh1 S1 109.32(19) . . ?
C1 Rh1 S1 150.87(14) . . ?
C5 Rh1 S1 145.52(19) . . ?
C28 Rh1 Rh2 50.00(17) . . ?
C27 Rh1 Rh2 50.11(14) . . ?
C3 Rh1 Rh2 174.9(2) . . ?
C2 Rh1 Rh2 139.01(15) . . ?
C4 Rh1 Rh2 147.1(2) . . ?
C1 Rh1 Rh2 116.63(13) . . ?
C5 Rh1 Rh2 120.42(17) . . ?
S1 Rh1 Rh2 86.24(3) . . ?
C28 Rh2 C27 99.9(2) . . ?
C28 Rh2 C15 134.2(2) . . ?
C27 Rh2 C15 125.6(2) . . ?
C28 Rh2 C14 99.9(2) . . ?
C27 Rh2 C14 157.00(19) . . ?
C15 Rh2 C14 37.9(2) . . ?
C28 Rh2 C16 157.3(2) . . ?
C27 Rh2 C16 95.04(19) . . ?
C15 Rh2 C16 37.3(2) . . ?
C14 Rh2 C16 62.68(19) . . ?
C28 Rh2 C18 95.6(2) . . ?
C27 Rh2 C18 128.80(19) . . ?
C15 Rh2 C18 62.07(18) . . ?
C14 Rh2 C18 37.12(19) . . ?
C16 Rh2 C18 61.71(18) . . ?
C28 Rh2 S2 84.79(17) . . ?
C27 Rh2 S2 84.51(13) . . ?
C15 Rh2 S2 93.39(13) . . ?
C14 Rh2 S2 108.87(13) . . ?
C16 Rh2 S2 113.81(14) . . ?
C18 Rh2 S2 145.66(14) . . ?
C28 Rh2 C17 123.5(2) . . ?
C27 Rh2 C17 97.51(19) . . ?
C15 Rh2 C17 61.40(18) . . ?
C14 Rh2 C17 61.53(18) . . ?
C16 Rh2 C17 36.65(18) . . ?
C18 Rh2 C17 36.36(19) . . ?
S2 Rh2 C17 150.42(14) . . ?
C28 Rh2 Rh1 50.03(14) . . ?
C27 Rh2 Rh1 50.17(13) . . ?
C15 Rh2 Rh1 175.75(16) . . ?
C14 Rh2 Rh1 146.01(14) . . ?
C16 Rh2 Rh1 139.36(14) . . ?
C18 Rh2 Rh1 119.92(13) . . ?
S2 Rh2 Rh1 86.34(3) . . ?
C17 Rh2 Rh1 117.59(13) . . ?
O1 S1 O2 114.6(3) . . ?
O1 S1 Rh1 114.5(2) . . ?
O2 S1 Rh1 115.5(2) . . ?
O1 S1 S2 107.3(2) . . ?
O2 S1 S2 108.6(2) . . ?
Rh1 S1 S2 93.69(5) . . ?
O4 S2 O3 115.2(3) . . ?
O4 S2 Rh2 115.27(19) . . ?
O3 S2 Rh2 113.98(18) . . ?
O4 S2 S1 108.4(2) . . ?
O3 S2 S1 107.7(2) . . ?
Rh2 S2 S1 93.72(5) . . ?
C13 O7 C12 115.9(12) . . ?
C26 O8 C25 109.7(7) . . ?
C2 C1 C5 107.2(5) . . ?
C2 C1 C6 126.9(6) . . ?
C5 C1 C6 125.8(6) . . ?
C2 C1 Rh1 70.6(3) . . ?
C5 C1 Rh1 71.8(3) . . ?
C6 C1 Rh1 126.1(4) . . ?
C3 C2 C1 108.8(5) . . ?
C3 C2 C7 126.4(7) . . ?
C1 C2 C7 124.7(7) . . ?
C3 C2 Rh1 71.0(3) . . ?
C1 C2 Rh1 72.4(3) . . ?
C7 C2 Rh1 125.7(4) . . ?
C2 C3 C4 107.9(5) . . ?
C2 C3 C8 123.8(9) . . ?
C4 C3 C8 128.1(9) . . ?
C2 C3 Rh1 72.2(3) . . ?
C4 C3 Rh1 71.9(4) . . ?
C8 C3 Rh1 124.8(5) . . ?
C5 C4 C3 108.2(5) . . ?
C5 C4 C9 127.1(10) . . ?
C3 C4 C9 124.5(10) . . ?
C5 C4 Rh1 72.9(3) . . ?
C3 C4 Rh1 70.7(3) . . ?
C9 C4 Rh1 126.2(5) . . ?
C4 C5 C1 108.0(5) . . ?
C4 C5 C10 125.8(8) . . ?
C1 C5 C10 126.0(8) . . ?
C4 C5 Rh1 70.5(3) . . ?
C1 C5 Rh1 71.3(3) . . ?
C10 C5 Rh1 128.3(5) . . ?
C1 C6 C11 113.2(5) . . ?
C1 C6 H6A 108.9 . . ?
C11 C6 H6A 108.9 . . ?
C1 C6 H6B 108.9 . . ?
C11 C6 H6B 108.9 . . ?
H6A C6 H6B 107.8 . . ?
C2 C7 H7A 109.5 . . ?
C2 C7 H7B 109.5 . . ?
H7A C7 H7B 109.5 . . ?
C2 C7 H7C 109.5 . . ?
H7A C7 H7C 109.5 . . ?
H7B C7 H7C 109.5 . . ?
C3 C8 H8A 109.5 . . ?
C3 C8 H8B 109.5 . . ?
H8A C8 H8B 109.5 . . ?
C3 C8 H8C 109.5 . . ?
H8A C8 H8C 109.5 . . ?
H8B C8 H8C 109.5 . . ?
C4 C9 H9A 109.5 . . ?
C4 C9 H9B 109.5 . . ?
H9A C9 H9B 109.5 . . ?
C4 C9 H9C 109.5 . . ?
H9A C9 H9C 109.5 . . ?
H9B C9 H9C 109.5 . . ?
C5 C10 H10A 109.5 . . ?
C5 C10 H10B 109.5 . . ?
H10A C10 H10B 109.5 . . ?
C5 C10 H10C 109.5 . . ?
H10A C10 H10C 109.5 . . ?
H10B C10 H10C 109.5 . . ?
C12 C11 C6 109.8(6) . . ?
C12 C11 H11A 109.7 . . ?
C6 C11 H11A 109.7 . . ?
C12 C11 H11B 109.7 . . ?
C6 C11 H11B 109.7 . . ?
H11A C11 H11B 108.2 . . ?
O7 C12 C11 108.6(8) . . ?
O7 C12 H12A 110.0 . . ?
C11 C12 H12A 110.0 . . ?
O7 C12 H12B 110.0 . . ?
C11 C12 H12B 110.0 . . ?
H12A C12 H12B 108.4 . . ?
O7 C13 H13A 109.5 . . ?
O7 C13 H13B 109.5 . . ?
H13A C13 H13B 109.5 . . ?
O7 C13 H13C 109.5 . . ?
H13A C13 H13C 109.5 . . ?
H13B C13 H13C 109.5 . . ?
C18 C14 C15 107.6(4) . . ?
C18 C14 C19 126.8(5) . . ?
C15 C14 C19 125.0(6) . . ?
C18 C14 Rh2 73.6(3) . . ?
C15 C14 Rh2 71.1(3) . . ?
C19 C14 Rh2 127.5(4) . . ?
C16 C15 C14 108.3(4) . . ?
C16 C15 C20 123.9(6) . . ?
C14 C15 C20 127.6(6) . . ?
C16 C15 Rh2 72.7(3) . . ?
C14 C15 Rh2 71.1(3) . . ?
C20 C15 Rh2 125.8(4) . . ?
C17 C16 C15 107.2(5) . . ?
C17 C16 C21 126.8(6) . . ?
C15 C16 C21 125.7(5) . . ?
C17 C16 Rh2 72.9(3) . . ?
C15 C16 Rh2 70.0(3) . . ?
C21 C16 Rh2 127.5(4) . . ?
C18 C17 C16 109.2(4) . . ?
C18 C17 C22 126.1(5) . . ?
C16 C17 C22 124.4(6) . . ?
C18 C17 Rh2 71.4(3) . . ?
C16 C17 Rh2 70.5(3) . . ?
C22 C17 Rh2 129.9(4) . . ?
C17 C18 C14 107.7(4) . . ?
C17 C18 C23 125.7(5) . . ?
C14 C18 C23 126.4(5) . . ?
C17 C18 Rh2 72.2(3) . . ?
C14 C18 Rh2 69.3(2) . . ?
C23 C18 Rh2 128.1(4) . . ?
C14 C19 C24 111.2(5) . . ?
C14 C19 H19A 109.4 . . ?
C24 C19 H19A 109.4 . . ?
C14 C19 H19B 109.4 . . ?
C24 C19 H19B 109.4 . . ?
H19A C19 H19B 108.0 . . ?
C15 C20 H20A 109.5 . . ?
C15 C20 H20B 109.5 . . ?
H20A C20 H20B 109.5 . . ?
C15 C20 H20C 109.5 . . ?
H20A C20 H20C 109.5 . . ?
H20B C20 H20C 109.5 . . ?
C16 C21 H21A 109.5 . . ?
C16 C21 H21B 109.5 . . ?
H21A C21 H21B 109.5 . . ?
C16 C21 H21C 109.5 . . ?
H21A C21 H21C 109.5 . . ?
H21B C21 H21C 109.5 . . ?
C17 C22 H22A 109.5 . . ?
C17 C22 H22B 109.5 . . ?
H22A C22 H22B 109.5 . . ?
C17 C22 H22C 109.5 . . ?
H22A C22 H22C 109.5 . . ?
H22B C22 H22C 109.5 . . ?
C18 C23 H23A 109.5 . . ?
C18 C23 H23B 109.5 . . ?
H23A C23 H23B 109.5 . . ?
C18 C23 H23C 109.5 . . ?
H23A C23 H23C 109.5 . . ?
H23B C23 H23C 109.5 . . ?
C25 C24 C19 114.3(6) . . ?
C25 C24 H24A 108.7 . . ?
C19 C24 H24A 108.7 . . ?
C25 C24 H24B 108.7 . . ?
C19 C24 H24B 108.7 . . ?
H24A C24 H24B 107.6 . . ?
O8 C25 C24 108.9(7) . . ?
O8 C25 H25A 109.9 . . ?
C24 C25 H25A 109.9 . . ?
O8 C25 H25B 109.9 . . ?
C24 C25 H25B 109.9 . . ?
H25A C25 H25B 108.3 . . ?
O8 C26 H26A 109.5 . . ?
O8 C26 H26B 109.5 . . ?
H26A C26 H26B 109.5 . . ?
O8 C26 H26C 109.5 . . ?
H26A C26 H26C 109.5 . . ?
H26B C26 H26C 109.5 . . ?
Rh2 C27 Rh1 79.73(17) . . ?
Rh2 C27 H27A 115.3 . . ?
Rh1 C27 H27A 115.3 . . ?
Rh2 C27 H27B 115.3 . . ?
Rh1 C27 H27B 115.3 . . ?
H27A C27 H27B 112.3 . . ?
Rh2 C28 Rh1 79.97(19) . . ?
Rh2 C28 H28A 115.3 . . ?
Rh1 C28 H28A 115.3 . . ?
Rh2 C28 H28B 115.3 . . ?
Rh1 C28 H28B 115.3 . . ?
H28A C28 H28B 112.3 . . ?

loop_
_geom_bond_atom_site_label_1
_geom_bond_atom_site_label_2
_geom_bond_distance
_geom_bond_site_symmetry_2
_geom_bond_publ_flag
Rh1 C28 2.048(5) . ?
Rh1 C27 2.054(5) . ?
Rh1 C3 2.216(6) . ?
Rh1 C2 2.232(5) . ?
Rh1 C4 2.232(5) . ?
Rh1 C1 2.255(4) . ?
Rh1 C5 2.263(4) . ?
Rh1 S1 2.2906(11) . ?
Rh1 Rh2 2.6319(4) . ?
Rh2 C28 2.047(6) . ?
Rh2 C27 2.052(5) . ?
Rh2 C15 2.222(5) . ?
Rh2 C14 2.222(5) . ?
Rh2 C16 2.259(5) . ?
Rh2 C18 2.279(4) . ?
Rh2 S2 2.2875(10) . ?
Rh2 C17 2.290(4) . ?
S1 O1 1.450(5) . ?
S1 O2 1.453(5) . ?
S1 S2 2.3358(17) . ?
S2 O4 1.454(5) . ?
S2 O3 1.461(4) . ?
O7 C13 1.377(13) . ?
O7 C12 1.389(15) . ?
O8 C26 1.368(11) . ?
O8 C25 1.412(10) . ?
C1 C2 1.423(7) . ?
C1 C5 1.431(8) . ?
C1 C6 1.488(7) . ?
C2 C3 1.403(9) . ?
C2 C7 1.502(9) . ?
C3 C4 1.425(11) . ?
C3 C8 1.494(10) . ?
C4 C5 1.412(10) . ?
C4 C9 1.497(9) . ?
C5 C10 1.477(9) . ?
C6 C11 1.522(9) . ?
C6 H6A 0.9700 . ?
C6 H6B 0.9700 . ?
C7 H7A 0.9600 . ?
C7 H7B 0.9600 . ?
C7 H7C 0.9600 . ?
C8 H8A 0.9600 . ?
C8 H8B 0.9600 . ?
C8 H8C 0.9600 . ?
C9 H9A 0.9600 . ?
C9 H9B 0.9600 . ?
C9 H9C 0.9600 . ?
C10 H10A 0.9600 . ?
C10 H10B 0.9600 . ?
C10 H10C 0.9600 . ?
C11 C12 1.520(10) . ?
C11 H11A 0.9700 . ?
C11 H11B 0.9700 . ?
C12 H12A 0.9700 . ?
C12 H12B 0.9700 . ?
C13 H13A 0.9600 . ?
C13 H13B 0.9600 . ?
C13 H13C 0.9600 . ?
C14 C18 1.434(7) . ?
C14 C15 1.442(8) . ?
C14 C19 1.480(8) . ?
C15 C16 1.433(8) . ?
C15 C20 1.498(8) . ?
C16 C17 1.430(7) . ?
C16 C21 1.501(8) . ?
C17 C18 1.425(8) . ?
C17 C22 1.499(8) . ?
C18 C23 1.487(7) . ?
C19 C24 1.541(9) . ?
C19 H19A 0.9700 . ?
C19 H19B 0.9700 . ?
C20 H20A 0.9600 . ?
C20 H20B 0.9600 . ?
C20 H20C 0.9600 . ?
C21 H21A 0.9600 . ?
C21 H21B 0.9600 . ?
C21 H21C 0.9600 . ?
C22 H22A 0.9600 . ?
C22 H22B 0.9600 . ?
C22 H22C 0.9600 . ?
C23 H23A 0.9600 . ?
C23 H23B 0.9600 . ?
C23 H23C 0.9600 . ?
C24 C25 1.503(10) . ?
C24 H24A 0.9700 . ?
C24 H24B 0.9700 . ?
C25 H25A 0.9700 . ?
C25 H25B 0.9700 . ?
C26 H26A 0.9600 . ?
C26 H26B 0.9600 . ?
C26 H26C 0.9600 . ?
C27 H27A 0.9700 . ?
C27 H27B 0.9700 . ?
C28 H28A 0.9700 . ?
C28 H28B 0.9700 . ?

loop_
_geom_torsion_atom_site_label_1
_geom_torsion_atom_site_label_2
_geom_torsion_atom_site_label_3
_geom_torsion_atom_site_label_4
_geom_torsion
_geom_torsion_site_symmetry_1
_geom_torsion_site_symmetry_2
_geom_torsion_site_symmetry_3
_geom_torsion_site_symmetry_4
_geom_torsion_publ_flag
C5 C1 C2 C3 0.9(5) . . . . ?
C6 C1 C2 C3 176.8(5) . . . . ?
Rh1 C1 C2 C3 -62.1(4) . . . . ?
C5 C1 C2 C7 -175.4(5) . . . . ?
C6 C1 C2 C7 0.5(9) . . . . ?
Rh1 C1 C2 C7 121.6(6) . . . . ?
C5 C1 C2 Rh1 62.9(3) . . . . ?
C6 C1 C2 Rh1 -121.1(5) . . . . ?
C1 C2 C3 C4 -0.6(6) . . . . ?
C7 C2 C3 C4 175.7(6) . . . . ?
Rh1 C2 C3 C4 -63.5(4) . . . . ?
C1 C2 C3 C8 -176.6(6) . . . . ?
C7 C2 C3 C8 -0.4(10) . . . . ?
Rh1 C2 C3 C8 120.4(6) . . . . ?
C1 C2 C3 Rh1 63.0(3) . . . . ?
C7 C2 C3 Rh1 -120.8(6) . . . . ?
C2 C3 C4 C5 0.0(6) . . . . ?
C8 C3 C4 C5 175.8(6) . . . . ?
Rh1 C3 C4 C5 -63.7(4) . . . . ?
C2 C3 C4 C9 -175.1(6) . . . . ?
C8 C3 C4 C9 0.8(10) . . . . ?
Rh1 C3 C4 C9 121.2(6) . . . . ?
C2 C3 C4 Rh1 63.7(4) . . . . ?
C8 C3 C4 Rh1 -120.5(7) . . . . ?
C3 C4 C5 C1 0.5(6) . . . . ?
C9 C4 C5 C1 175.4(6) . . . . ?
Rh1 C4 C5 C1 -61.8(3) . . . . ?
C3 C4 C5 C10 -173.9(6) . . . . ?
C9 C4 C5 C10 1.0(10) . . . . ?
Rh1 C4 C5 C10 123.8(6) . . . . ?
C3 C4 C5 Rh1 62.3(4) . . . . ?
C9 C4 C5 Rh1 -122.8(7) . . . . ?
C2 C1 C5 C4 -0.9(5) . . . . ?
C6 C1 C5 C4 -176.9(5) . . . . ?
Rh1 C1 C5 C4 61.3(3) . . . . ?
C2 C1 C5 C10 173.6(6) . . . . ?
C6 C1 C5 C10 -2.5(9) . . . . ?
Rh1 C1 C5 C10 -124.3(6) . . . . ?
C2 C1 C5 Rh1 -62.2(3) . . . . ?
C6 C1 C5 Rh1 121.8(5) . . . . ?
C2 C1 C6 C11 -79.8(9) . . . . ?
C5 C1 C6 C11 95.4(9) . . . . ?
Rh1 C1 C6 C11 -171.7(6) . . . . ?
C1 C6 C11 C12 166.4(9) . . . . ?
C13 O7 C12 C11 176.6(12) . . . . ?
C6 C11 C12 O7 -65.9(12) . . . . ?
C18 C14 C15 C16 1.4(6) . . . . ?
C19 C14 C15 C16 173.4(5) . . . . ?
Rh2 C14 C15 C16 -63.6(3) . . . . ?
C18 C14 C15 C20 -173.8(5) . . . . ?
C19 C14 C15 C20 -1.9(8) . . . . ?
Rh2 C14 C15 C20 121.1(5) . . . . ?
C18 C14 C15 Rh2 65.0(3) . . . . ?
C19 C14 C15 Rh2 -123.0(5) . . . . ?
C14 C15 C16 C17 -1.3(6) . . . . ?
C20 C15 C16 C17 174.2(5) . . . . ?
Rh2 C15 C16 C17 -63.8(3) . . . . ?
C14 C15 C16 C21 -175.1(5) . . . . ?
C20 C15 C16 C21 0.4(8) . . . . ?
Rh2 C15 C16 C21 122.4(5) . . . . ?
C14 C15 C16 Rh2 62.6(3) . . . . ?
C20 C15 C16 Rh2 -122.0(5) . . . . ?
C15 C16 C17 C18 0.7(5) . . . . ?
C21 C16 C17 C18 174.4(5) . . . . ?
Rh2 C16 C17 C18 -61.2(3) . . . . ?
C15 C16 C17 C22 -172.5(5) . . . . ?
C21 C16 C17 C22 1.2(8) . . . . ?
Rh2 C16 C17 C22 125.6(5) . . . . ?
C15 C16 C17 Rh2 61.9(3) . . . . ?
C21 C16 C17 Rh2 -124.4(5) . . . . ?
C16 C17 C18 C14 0.2(5) . . . . ?
C22 C17 C18 C14 173.2(5) . . . . ?
Rh2 C17 C18 C14 -60.5(3) . . . . ?
C16 C17 C18 C23 -174.8(5) . . . . ?
C22 C17 C18 C23 -1.8(8) . . . . ?
Rh2 C17 C18 C23 124.6(6) . . . . ?
C16 C17 C18 Rh2 60.7(3) . . . . ?
C22 C17 C18 Rh2 -126.3(5) . . . . ?
C15 C14 C18 C17 -0.9(5) . . . . ?
C19 C14 C18 C17 -172.7(5) . . . . ?
Rh2 C14 C18 C17 62.4(3) . . . . ?
C15 C14 C18 C23 173.9(5) . . . . ?
C19 C14 C18 C23 2.1(9) . . . . ?
Rh2 C14 C18 C23 -122.7(5) . . . . ?
C15 C14 C18 Rh2 -63.3(3) . . . . ?
C19 C14 C18 Rh2 124.9(5) . . . . ?
C18 C14 C19 C24 87.8(9) . . . . ?
C15 C14 C19 C24 -82.7(8) . . . . ?
Rh2 C14 C19 C24 -174.8(6) . . . . ?
C14 C19 C24 C25 -175.1(7) . . . . ?
C26 O8 C25 C24 -178.9(8) . . . . ?
C19 C24 C25 O8 -70.4(11) . . . . ?
